data_7243461
loop_
_publ_author_name
'Shilov, Gennady V.'
'Zhilyaeva, Elena I.'
'Aldoshin, Sergey M.'
'Flakina, Alexandra M.'
'Lyubovskii, Rustem B.'
'Pesotskii, Sergei I.'
'Lyubovskaya, Rimma N.'

_publ_section_title
;
 Evolution of crystal structure of dual layered molecular conductor
 (ET)4ZnBr4(C6H4Cl2) with temperature
;
_journal_issue 37
_journal_name_full CrystEngComm
_journal_page_first 6620
_journal_page_last 6625
_journal_paper_doi 10.1039/D1CE00902H
_journal_volume 23
_journal_year 2021
_chemical_formula_sum 'C46 H36 Br4 Cl2 S32 Zn'
_chemical_formula_weight 2070.58
_space_group_crystal_system tetragonal
_space_group_IT_number 88
_space_group_name_Hall '-I 4ad'
_space_group_name_H-M_alt 'I 41/a :2'
_atom_sites_solution_hydrogens mixed
_audit_creation_method SHELXL-2018/3
_audit_update_record
;
2021-07-06 deposited with the CCDC.	2021-08-31 downloaded from the CCDC.
;
_cell_angle_alpha 90
_cell_angle_beta 90
_cell_angle_gamma 90
_cell_formula_units_Z 4
_cell_length_a 9.7458(3)
_cell_length_b 9.7458(3)
_cell_length_c 74.416(2)
_cell_measurement_reflns_used 2917
_cell_measurement_temperature 340(1)
_cell_measurement_theta_max 28.6024
_cell_measurement_theta_min 2.8297
_cell_volume 7068.1(4)
_computing_cell_refinement 'CrysAlisPro 1.171.36.20 (Agilent Technologies, 2012)'
_computing_data_collection 'CrysAlisPro 1.171.36.20 (Agilent Technologies, 2012)'
_computing_data_reduction 'CrysAlisPro 1.171.36.20 (Agilent Technologies, 2012)'
_computing_structure_refinement 'SHELXL-2018/3 (Sheldrick, 2018)'
_computing_structure_solution 'SHELXS-97 (Sheldrick, 1990)'
_diffrn_ambient_temperature 340.00(10)
_diffrn_detector_area_resol_mean 16.2060
_diffrn_measured_fraction_theta_full 0.965
_diffrn_measured_fraction_theta_max 0.965
_diffrn_measurement_device_type 'Xcalibur, Eos'
_diffrn_measurement_method '\w scans'
_diffrn_radiation_monochromator graphite
_diffrn_radiation_source 'Enhance (Mo) X-ray Source'
_diffrn_radiation_type 'Mo K\a'
_diffrn_radiation_wavelength 0.7107
_diffrn_reflns_av_R_equivalents 0.0917
_diffrn_reflns_av_unetI/netI 0.1142
_diffrn_reflns_Laue_measured_fraction_full 0.965
_diffrn_reflns_Laue_measured_fraction_max 0.965
_diffrn_reflns_limit_h_max 10
_diffrn_reflns_limit_h_min -7
_diffrn_reflns_limit_k_max 12
_diffrn_reflns_limit_k_min -6
_diffrn_reflns_limit_l_max 82
_diffrn_reflns_limit_l_min -92
_diffrn_reflns_number 6446
_diffrn_reflns_point_group_measured_fraction_full 0.965
_diffrn_reflns_point_group_measured_fraction_max 0.965
_diffrn_reflns_theta_full 25.242
_diffrn_reflns_theta_max 26.295
_diffrn_reflns_theta_min 2.835
_exptl_absorpt_coefficient_mu 3.667
_exptl_absorpt_correction_T_max 1.00000
_exptl_absorpt_correction_T_min 0.60038
_exptl_absorpt_correction_type multi-scan
_exptl_absorpt_process_details
;
CrysAlisPro, Agilent Technologies,
Version 1.171.35.19 (release 27-10-2011 CrysAlis171 .NET)
(compiled Oct 27 2011,15:02:11)
Empirical absorption correction using spherical harmonics,
 implemented in SCALE3 ABSPACK scaling algorithm.
;
_exptl_crystal_density_diffrn 1.946
_exptl_crystal_description plate
_exptl_crystal_F_000 4112
_exptl_crystal_size_max 0.30
_exptl_crystal_size_mid 0.20
_exptl_crystal_size_min 0.07
_refine_diff_density_max 1.019
_refine_diff_density_min -0.578
_refine_diff_density_rms 0.121
_refine_ls_extinction_method none
_refine_ls_goodness_of_fit_ref 0.930
_refine_ls_hydrogen_treatment mixed
_refine_ls_matrix_type full
_refine_ls_number_parameters 219
_refine_ls_number_reflns 3464
_refine_ls_number_restraints 56
_refine_ls_restrained_S_all 0.940
_refine_ls_R_factor_all 0.1497
_refine_ls_R_factor_gt 0.0747
_refine_ls_shift/su_max 0.000
_refine_ls_shift/su_mean 0.000
_refine_ls_structure_factor_coef Fsqd
_refine_ls_weighting_details 'w=1/[\s^2^(Fo^2^)+(0.0944P)^2^] where P=(Fo^2^+2Fc^2^)/3'
_refine_ls_weighting_scheme calc
_refine_ls_wR_factor_gt 0.1741
_refine_ls_wR_factor_ref 0.2294
_reflns_Friedel_coverage 0.000
_reflns_number_gt 1553
_reflns_number_total 3464
_reflns_threshold_expression 'I > 2\s(I)'
_cod_data_source_file d1ce00902h2.cif
_cod_data_source_block shelx
_cod_depositor_comments 'Adding full bibliography for 7243461--7243466.cif.'
_cod_original_cell_volume 7068.2(5)
_cod_original_sg_symbol_H-M 'I 41/a'
_cod_database_code 7243461
_shelx_shelxl_version_number 2018/3
_shelx_space_group_comment
;
The symmetry employed for this shelxl refinement is uniquely defined
by the following loop, which should always be used as a source of
symmetry information in preference to the above space-group names.
They are only intended as comments.
;

loop_
_space_group_symop_operation_xyz
'x, y, z'
'-x, -y+1/2, z'
'-y+3/4, x+1/4, z+1/4'
'y+1/4, -x+1/4, z+1/4'
'x+1/2, y+1/2, z+1/2'
'-x+1/2, -y+1, z+1/2'
'-y+5/4, x+3/4, z+3/4'
'y+3/4, -x+3/4, z+3/4'
'-x, -y, -z'
'x, y-1/2, -z'
'y-3/4, -x-1/4, -z-1/4'
'-y-1/4, x-1/4, -z-1/4'
'-x+1/2, -y+1/2, -z+1/2'
'x+1/2, y, -z+1/2'
'y-1/4, -x+1/4, -z+1/4'
'-y+1/4, x+1/4, -z+1/4'

loop_
_atom_site_label
_atom_site_type_symbol
_atom_site_fract_x
_atom_site_fract_y
_atom_site_fract_z
_atom_site_U_iso_or_equiv
_atom_site_adp_type
_atom_site_occupancy
_atom_site_site_symmetry_order
_atom_site_calc_flag
_atom_site_refinement_flags_posn
_atom_site_refinement_flags_adp
_atom_site_refinement_flags_occupancy
_atom_site_disorder_assembly
_atom_site_disorder_group
Zn1 Zn 0.000000 0.250000 0.125000 0.0574(6) Uani 1 4 d S T P . .
Br1 Br -0.20084(11) 0.25739(14) 0.10585(2) 0.0894(5) Uani 1 1 d . . . . .
S4 S -0.8411(3) -0.1327(3) 0.22807(3) 0.0721(7) Uani 1 1 d . . . . .
S1 S -0.6564(3) -0.3706(3) 0.22858(3) 0.0734(8) Uani 1 1 d . . . . .
S3 S -0.8580(3) -0.1129(3) 0.18881(3) 0.0721(7) Uani 1 1 d D . . . .
S7 S -0.5945(3) 0.1323(3) 0.20782(3) 0.0738(7) Uani 1 1 d . . . . .
S6 S -0.5919(3) 0.1308(3) 0.25108(3) 0.0729(7) Uani 1 1 d . . . . .
S2 S -0.6414(3) -0.4006(3) 0.18937(3) 0.0795(8) Uani 1 1 d D . . . .
S5 S -0.6100(3) 0.1074(3) 0.29027(3) 0.0812(8) Uani 1 1 d . . . . .
S8 S -0.6195(3) 0.1162(3) 0.16835(3) 0.0872(9) Uani 1 1 d . . . . .
C1 C -0.7484(9) -0.2509(10) 0.24113(10) 0.064(2) Uani 1 1 d . . . . .
C2 C -0.7069(10) -0.3084(9) 0.20773(11) 0.064(2) Uani 1 1 d . . . . .
C3 C -0.7894(9) -0.1995(8) 0.20736(10) 0.056(2) Uani 1 1 d . . . . .
C4 C -0.6761(15) -0.2849(16) 0.17092(15) 0.085(5) Uani 0.693(14) 1 d D . P A 1
H4A H -0.612422 -0.208527 0.171585 0.102 Uiso 0.693(14) 1 calc R U P A 1
H4B H -0.658993 -0.332730 0.159717 0.102 Uiso 0.693(14) 1 calc R U P A 1
C5 C -0.8197(14) -0.2293(18) 0.1706(2) 0.077(6) Uani 0.693(14) 1 d D . P A 1
H5A H -0.883577 -0.305512 0.171080 0.093 Uiso 0.693(14) 1 calc R U P A 1
H5B H -0.834193 -0.181829 0.159308 0.093 Uiso 0.693(14) 1 calc R U P A 1
C4' C -0.768(3) -0.349(3) 0.1731(3) 0.085(5) Uani 0.307(14) 1 d D . P A 2
H4'A H -0.749099 -0.392535 0.161586 0.102 Uiso 0.307(14) 1 calc R U P A 2
H4'B H -0.858639 -0.376916 0.177004 0.102 Uiso 0.307(14) 1 calc R U P A 2
C5' C -0.760(5) -0.196(3) 0.1714(5) 0.077(6) Uani 0.307(14) 1 d D . P A 2
H5'A H -0.795288 -0.168766 0.159704 0.093 Uiso 0.307(14) 1 calc R U P A 2
H5'B H -0.665026 -0.167185 0.172110 0.093 Uiso 0.307(14) 1 calc R U P A 2
C6 C -0.500000 0.250000 0.22042(14) 0.059(3) Uani 1 2 d S T P . .
C7 C -0.500000 0.250000 0.23861(15) 0.069(4) Uani 1 2 d S T P . .
C8 C -0.5416(9) 0.1951(9) 0.27188(9) 0.058(2) Uani 1 1 d . . . . .
C9 C -0.5431(9) 0.1967(9) 0.18698(10) 0.065(2) Uani 1 1 d . . . . .
C10 C -0.5761(12) 0.2316(14) 0.15091(12) 0.100(3) Uani 1 1 d . U . . .
H10A H -0.599786 0.190708 0.139438 0.120 Uiso 1 1 calc R U . . .
H10B H -0.629750 0.314852 0.152254 0.120 Uiso 1 1 calc R U . . .
C11 C -0.5712(9) 0.2219(10) 0.30833(11) 0.071(2) Uani 1 1 d . U . . .
H11A H -0.635113 0.298110 0.307901 0.086 Uiso 1 1 calc R U . . .
H11B H -0.586118 0.173989 0.319586 0.086 Uiso 1 1 calc R U . . .
Cl1 Cl -0.6189(10) -0.4544(12) 0.12463(18) 0.0663(15) Uiso 0.25 1 d D . P . .
Cl2 Cl -0.3138(11) -0.4054(10) 0.12576(18) 0.0663(15) Uiso 0.25 1 d D . P . .
C12 C -0.5623(19) -0.2875(16) 0.12454(16) 0.0663(15) Uiso 0.25 1 d D . P . .
C13 C -0.658(2) -0.1791(17) 0.1243(3) 0.0663(15) Uiso 0.25 1 d D . P . .
H13A H -0.756(2) -0.197(4) 0.1237(4) 0.080 Uiso 0.25 1 d D U P . .
C14 C -0.609(3) -0.0407(18) 0.1241(4) 0.0663(15) Uiso 0.25 1 d D . P . .
H14A H -0.671(4) 0.035(3) 0.1235(5) 0.080 Uiso 0.25 1 d D U P . .
C15 C -0.463(3) -0.0181(17) 0.1243(4) 0.0663(15) Uiso 0.25 1 d D . P . .
H15A H -0.429(4) 0.075(2) 0.1244(5) 0.080 Uiso 0.25 1 d D U P . .
C16 C -0.365(3) -0.1297(16) 0.1247(4) 0.0663(15) Uiso 0.25 1 d D . P . .
H16A H -0.269(3) -0.111(3) 0.1254(4) 0.080 Uiso 0.25 1 d D U P . .
C17 C -0.4199(19) -0.2641(15) 0.1249(3) 0.0663(15) Uiso 0.25 1 d D . P . .

loop_
_atom_site_aniso_label
_atom_site_aniso_U_11
_atom_site_aniso_U_22
_atom_site_aniso_U_33
_atom_site_aniso_U_23
_atom_site_aniso_U_13
_atom_site_aniso_U_12
Zn1 0.0657(8) 0.0657(8) 0.0408(10) 0.000 0.000 0.000
Br1 0.0749(7) 0.1304(10) 0.0627(7) 0.0014(7) -0.0147(5) -0.0047(6)
S4 0.1011(19) 0.0776(16) 0.0376(12) -0.0037(11) 0.0021(12) 0.0049(15)
S1 0.103(2) 0.0839(17) 0.0335(11) -0.0009(11) -0.0011(12) 0.0091(15)
S3 0.108(2) 0.0698(15) 0.0380(11) 0.0007(11) 0.0002(12) 0.0099(14)
S7 0.0899(18) 0.0928(18) 0.0387(12) 0.0044(12) -0.0051(12) -0.0005(14)
S6 0.0920(18) 0.0907(17) 0.0361(11) -0.0023(12) -0.0042(12) -0.0074(14)
S2 0.121(2) 0.0758(16) 0.0421(12) -0.0006(12) 0.0140(14) 0.0237(15)
S5 0.117(2) 0.0861(18) 0.0409(12) 0.0071(13) -0.0014(14) -0.0216(16)
S8 0.120(2) 0.0974(19) 0.0445(13) 0.0034(14) -0.0138(15) -0.0166(17)
C1 0.073(6) 0.079(6) 0.040(4) -0.010(5) 0.018(4) -0.003(5)
C2 0.086(6) 0.060(5) 0.046(5) -0.006(4) 0.013(5) -0.012(5)
C3 0.071(5) 0.057(5) 0.041(4) -0.005(4) 0.018(4) -0.005(4)
C4 0.099(12) 0.114(13) 0.042(6) 0.011(8) 0.021(8) 0.023(10)
C5 0.095(15) 0.089(12) 0.049(6) 0.001(7) -0.010(9) 0.019(10)
C4' 0.099(12) 0.114(13) 0.042(6) 0.011(8) 0.021(8) 0.023(10)
C5' 0.095(15) 0.089(12) 0.049(6) 0.001(7) -0.010(9) 0.019(10)
C6 0.075(8) 0.067(8) 0.034(6) 0.000 0.000 0.018(6)
C7 0.077(9) 0.090(9) 0.039(6) 0.000 0.000 0.010(7)
C8 0.071(6) 0.071(6) 0.031(4) -0.003(4) -0.002(4) 0.006(4)
C9 0.087(7) 0.070(6) 0.038(4) -0.003(4) -0.014(4) 0.009(5)
C10 0.126(7) 0.117(7) 0.056(5) 0.004(6) -0.011(5) -0.016(6)
C11 0.083(5) 0.081(6) 0.050(4) -0.003(4) 0.001(4) -0.001(5)

loop_
_atom_type_symbol
_atom_type_description
_atom_type_scat_dispersion_real
_atom_type_scat_dispersion_imag
_atom_type_scat_source
C C 0.0033 0.0016 'International Tables Vol C Tables 4.2.6.8 and 6.1.1.4'
H H 0.0000 0.0000 'International Tables Vol C Tables 4.2.6.8 and 6.1.1.4'
S S 0.1246 0.1234 'International Tables Vol C Tables 4.2.6.8 and 6.1.1.4'
Cl Cl 0.1484 0.1585 'International Tables Vol C Tables 4.2.6.8 and 6.1.1.4'
Zn Zn 0.2839 1.4301 'International Tables Vol C Tables 4.2.6.8 and 6.1.1.4'
Br Br -0.2901 2.4595 'International Tables Vol C Tables 4.2.6.8 and 6.1.1.4'

loop_
_geom_angle_atom_site_label_1
_geom_angle_atom_site_label_2
_geom_angle_atom_site_label_3
_geom_angle
_geom_angle_site_symmetry_1
_geom_angle_site_symmetry_3
_geom_angle_publ_flag
Br1 Zn1 Br1 110.25(3) . 15 ?
Br1 Zn1 Br1 110.25(3) . 16 ?
Br1 Zn1 Br1 107.93(5) 15 16 ?
Br1 Zn1 Br1 107.93(5) . 2 ?
Br1 Zn1 Br1 110.25(3) 15 2 ?
Br1 Zn1 Br1 110.25(3) 16 2 ?
C3 S4 C1 95.4(4) . . ?
C2 S1 C1 95.7(4) . . ?
C3 S3 C5 102.1(7) . . ?
C3 S3 C5' 98.6(17) . . ?
C9 S7 C6 95.2(4) . . ?
C7 S6 C8 95.1(4) . . ?
C2 S2 C4' 97.7(11) . . ?
C2 S2 C4 101.7(5) . . ?
C8 S5 C11 101.7(4) . . ?
C9 S8 C10 101.2(5) . . ?
C1 C1 S1 123.8(10) 13_345 . ?
C1 C1 S4 122.2(10) 13_345 . ?
S1 C1 S4 114.0(4) . . ?
C3 C2 S1 117.9(7) . . ?
C3 C2 S2 127.7(7) . . ?
S1 C2 S2 114.4(6) . . ?
C2 C3 S4 117.0(7) . . ?
C2 C3 S3 129.1(7) . . ?
S4 C3 S3 113.9(5) . . ?
C5 C4 S2 114.3(12) . . ?
C5 C4 H4A 108.7 . . ?
S2 C4 H4A 108.7 . . ?
C5 C4 H4B 108.7 . . ?
S2 C4 H4B 108.7 . . ?
H4A C4 H4B 107.6 . . ?
C4 C5 S3 114.1(10) . . ?
C4 C5 H5A 108.7 . . ?
S3 C5 H5A 108.7 . . ?
C4 C5 H5B 108.7 . . ?
S3 C5 H5B 108.7 . . ?
H5A C5 H5B 107.6 . . ?
C5' C4' S2 107(3) . . ?
C5' C4' H4'A 110.2 . . ?
S2 C4' H4'A 110.2 . . ?
C5' C4' H4'B 110.2 . . ?
S2 C4' H4'B 110.2 . . ?
H4'A C4' H4'B 108.5 . . ?
C4' C5' S3 111(2) . . ?
C4' C5' H5'A 109.4 . . ?
S3 C5' H5'A 109.4 . . ?
C4' C5' H5'B 109.4 . . ?
S3 C5' H5'B 109.4 . . ?
H5'A C5' H5'B 108.0 . . ?
C7 C6 S7 122.5(3) . 2_455 ?
C7 C6 S7 122.5(3) . . ?
S7 C6 S7 114.9(6) 2_455 . ?
C6 C7 S6 122.3(3) . 2_455 ?
C6 C7 S6 122.3(3) . . ?
S6 C7 S6 115.4(7) 2_455 . ?
C8 C8 S6 117.2(3) 2_455 . ?
C8 C8 S5 128.4(3) 2_455 . ?
S6 C8 S5 114.4(5) . . ?
C9 C9 S7 117.4(3) 2_455 . ?
C9 C9 S8 127.8(3) 2_455 . ?
S7 C9 S8 114.8(5) . . ?
C10 C10 S8 112.4(8) 2_455 . ?
C10 C10 H10A 109.1 2_455 . ?
S8 C10 H10A 109.1 . . ?
C10 C10 H10B 109.1 2_455 . ?
S8 C10 H10B 109.1 . . ?
H10A C10 H10B 107.9 . . ?
C11 C11 S5 115.2(6) 2_455 . ?
C11 C11 H11A 108.5 2_455 . ?
S5 C11 H11A 108.5 . . ?
C11 C11 H11B 108.5 2_455 . ?
S5 C11 H11B 108.5 . . ?
H11A C11 H11B 107.5 . . ?
Cl2 Cl1 C13 110(3) 15_545 16_455 ?
Cl2 Cl1 C16 53(2) 15_545 2_445 ?
C13 Cl1 C16 57.3(19) 16_455 2_445 ?
Cl2 Cl1 C15 170(5) 15_545 2_445 ?
C13 Cl1 C15 63(3) 16_455 2_445 ?
C16 Cl1 C15 119(3) 2_445 2_445 ?
Cl2 Cl1 C14 22(3) 15_545 16_455 ?
C13 Cl1 C14 89(2) 16_455 16_455 ?
C16 Cl1 C14 33(2) 2_445 16_455 ?
C15 Cl1 C14 152(2) 2_445 16_455 ?
Cl2 Cl1 C17 104(3) 15_545 15_545 ?
C13 Cl1 C17 8(2) 16_455 15_545 ?
C16 Cl1 C17 51(3) 2_445 15_545 ?
C15 Cl1 C17 68.5(13) 2_445 15_545 ?
C14 Cl1 C17 83.4(13) 16_455 15_545 ?
Cl2 Cl1 C12 82(3) 15_545 . ?
C13 Cl1 C12 28(2) 16_455 . ?
C16 Cl1 C12 30(2) 2_445 . ?
C15 Cl1 C12 89.8(16) 2_445 . ?
C14 Cl1 C12 62.2(11) 16_455 . ?
C17 Cl1 C12 21.4(6) 15_545 . ?
Cl2 Cl1 C12 111(3) 15_545 16_455 ?
C13 Cl1 C12 5(2) 16_455 16_455 ?
C16 Cl1 C12 58.7(19) 2_445 16_455 ?
C15 Cl1 C12 60.9(18) 2_445 16_455 ?
C14 Cl1 C12 91.0(9) 16_455 16_455 ?
C17 Cl1 C12 7.6(10) 15_545 16_455 ?
C12 Cl1 C12 29.1(9) . 16_455 ?
Cl2 Cl1 C17 74(3) 15_545 2_445 ?
C13 Cl1 C17 36.6(16) 16_455 2_445 ?
C16 Cl1 C17 21.0(18) 2_445 2_445 ?
C15 Cl1 C17 98.5(19) 2_445 2_445 ?
C14 Cl1 C17 53.5(10) 16_455 2_445 ?
C17 Cl1 C17 30.1(11) 15_545 2_445 ?
C12 Cl1 C17 8.7(9) . 2_445 ?
C12 Cl1 C17 37.7(5) 16_455 2_445 ?
Cl2 Cl1 C14 154(3) 15_545 2_445 ?
C13 Cl1 C14 46(2) 16_455 2_445 ?
C16 Cl1 C14 102(2) 2_445 2_445 ?
C15 Cl1 C14 17.3(13) 2_445 2_445 ?
C14 Cl1 C14 134.5(14) 16_455 2_445 ?
C17 Cl1 C14 51.2(7) 15_545 2_445 ?
C12 Cl1 C14 72.5(8) . 2_445 ?
C12 Cl1 C14 43.6(9) 16_455 2_445 ?
C17 Cl1 C14 81.2(10) 2_445 2_445 ?
Cl1 Cl2 C16 99(3) 16_455 15_545 ?
Cl1 Cl2 C13 45(2) 16_455 2_445 ?
C16 Cl2 C13 54.5(19) 15_545 2_445 ?
Cl1 Cl2 C14 149(4) 16_455 2_445 ?
C16 Cl2 C14 52(3) 15_545 2_445 ?
C13 Cl2 C14 105(3) 2_445 2_445 ?
Cl1 Cl2 C15 7(3) 16_455 15_545 ?
C16 Cl2 C15 94(2) 15_545 15_545 ?
C13 Cl2 C15 40(2) 2_445 15_545 ?
C14 Cl2 C15 145.1(17) 2_445 15_545 ?
Cl1 Cl2 C12 84(3) 16_455 16_455 ?
C16 Cl2 C12 15(2) 15_545 16_455 ?
C13 Cl2 C12 40(2) 2_445 16_455 ?
C14 Cl2 C12 66.9(12) 2_445 16_455 ?
C15 Cl2 C12 79.0(11) 15_545 16_455 ?
Cl1 Cl2 C17 63(3) 16_455 . ?
C16 Cl2 C17 36(2) 15_545 . ?
C13 Cl2 C17 19(2) 2_445 . ?
C14 Cl2 C17 87.6(13) 2_445 . ?
C15 Cl2 C17 58.0(9) 15_545 . ?
C12 Cl2 C17 21.1(6) 16_455 . ?
Cl1 Cl2 C17 96(3) 16_455 15_545 ?
C16 Cl2 C17 4(2) 15_545 15_545 ?
C13 Cl2 C17 51.3(15) 2_445 15_545 ?
C14 Cl2 C17 55.5(15) 2_445 15_545 ?
C15 Cl2 C17 90.5(10) 15_545 15_545 ?
C12 Cl2 C17 11.5(8) 16_455 15_545 ?
C17 Cl2 C17 32.5(9) . 15_545 ?
Cl1 Cl2 C12 59(3) 16_455 2_445 ?
C16 Cl2 C12 40(2) 15_545 2_445 ?
C13 Cl2 C12 15.1(14) 2_445 2_445 ?
C14 Cl2 C12 91.7(15) 2_445 2_445 ?
C15 Cl2 C12 53.8(10) 15_545 2_445 ?
C12 Cl2 C12 25.3(10) 16_455 2_445 ?
C17 Cl2 C12 4.2(10) . 2_445 ?
C17 Cl2 C12 36.7(4) 15_545 2_445 ?
Cl1 Cl2 H16A 169(5) 16_455 15_545 ?
C16 Cl2 H16A 75(3) 15_545 15_545 ?
C13 Cl2 H16A 128(2) 2_445 15_545 ?
C14 Cl2 H16A 23(2) 2_445 15_545 ?
C15 Cl2 H16A 168(3) 15_545 15_545 ?
C12 Cl2 H16A 90(2) 16_455 15_545 ?
C17 Cl2 H16A 111(2) . 15_545 ?
C17 Cl2 H16A 78.4(18) 15_545 15_545 ?
C12 Cl2 H16A 114.8(19) 2_445 15_545 ?
C17 C12 C17 150(6) 2_445 15_545 ?
C17 C12 C12 33(4) 2_445 15_545 ?
C17 C12 C12 117(3) 15_545 15_545 ?
C17 C12 C12 123(4) 2_445 16_455 ?
C17 C12 C12 27(3) 15_545 16_455 ?
C12 C12 C12 89.74(19) 15_545 16_455 ?
C17 C12 C16 120(5) 2_445 2_445 ?
C17 C12 C16 90(2) 15_545 2_445 ?
C12 C12 C16 152(2) 15_545 2_445 ?
C12 C12 C16 117(2) 16_455 2_445 ?
C17 C12 C13 156(5) 2_445 16_455 ?
C17 C12 C13 52(2) 15_545 16_455 ?
C12 C12 C13 167(2) 15_545 16_455 ?
C12 C12 C13 79.9(18) 16_455 16_455 ?
C16 C12 C13 37.4(13) 2_445 16_455 ?
C17 C12 C17 52(3) 2_445 16_455 ?
C17 C12 C17 98(3) 15_545 16_455 ?
C12 C12 C17 19.2(10) 15_545 16_455 ?
C12 C12 C17 70.9(11) 16_455 16_455 ?
C16 C12 C17 171(2) 2_445 16_455 ?
C13 C12 C17 150(2) 16_455 16_455 ?
C17 C12 C13 23(4) 2_445 . ?
C17 C12 C13 172(3) 15_545 . ?
C12 C12 C13 55.6(15) 15_545 . ?
C12 C12 C13 145.4(15) 16_455 . ?
C16 C12 C13 97.1(16) 2_445 . ?
C13 C12 C13 134.3(14) 16_455 . ?
C17 C12 C13 74.6(13) 16_455 . ?
C17 C12 C17 100(4) 2_445 . ?
C17 C12 C17 51(2) 15_545 . ?
C12 C12 C17 66.7(9) 15_545 . ?
C12 C12 C17 23.4(9) 16_455 . ?
C16 C12 C17 140.6(18) 2_445 . ?
C13 C12 C17 103.3(14) 16_455 . ?
C17 C12 C17 47.6(11) 16_455 . ?
C13 C12 C17 122.2(13) . . ?
C17 C12 C12 78(4) 2_445 2_445 ?
C17 C12 C12 73(3) 15_545 2_445 ?
C12 C12 C12 45.13(10) 15_545 2_445 ?
C12 C12 C12 45.13(10) 16_455 2_445 ?
C16 C12 C12 162(2) 2_445 2_445 ?
C13 C12 C12 125.0(18) 16_455 2_445 ?
C17 C12 C12 26.0(10) 16_455 2_445 ?
C13 C12 C12 100.5(15) . 2_445 ?
C17 C12 C12 21.8(9) . 2_445 ?
C17 C12 C14 97(4) 2_445 16_455 ?
C17 C12 C14 112(3) 15_545 16_455 ?
C12 C12 C14 129.2(19) 15_545 16_455 ?
C12 C12 C14 139.6(19) 16_455 16_455 ?
C16 C12 C14 23.0(12) 2_445 16_455 ?
C13 C12 C14 60.0(11) 16_455 16_455 ?
C17 C12 C14 148.4(18) 16_455 16_455 ?
C13 C12 C14 74.3(9) . 16_455 ?
C17 C12 C14 162.9(15) . 16_455 ?
C12 C12 C14 173.6(17) 2_445 16_455 ?
C17 C12 Cl2 129(4) 2_445 15_545 ?
C17 C12 Cl2 81(3) 15_545 15_545 ?
C12 C12 Cl2 161.6(17) 15_545 15_545 ?
C12 C12 Cl2 108.1(16) 16_455 15_545 ?
C16 C12 Cl2 9.4(12) 2_445 15_545 ?
C13 C12 Cl2 28.4(12) 16_455 15_545 ?
C17 C12 Cl2 178.7(18) 16_455 15_545 ?
C13 C12 Cl2 106.4(11) . 15_545 ?
C17 C12 Cl2 131.4(11) . 15_545 ?
C12 C12 Cl2 153.1(16) 2_445 15_545 ?
C14 C12 Cl2 32.4(9) 16_455 15_545 ?
Cl1 C13 C16 74(2) 15_545 16_455 ?
Cl1 C13 C15 70(3) 15_545 16_455 ?
C16 C13 C15 143(4) 16_455 16_455 ?
Cl1 C13 Cl2 25.4(12) 15_545 2_445 ?
C16 C13 Cl2 48.6(17) 16_455 2_445 ?
C15 C13 Cl2 96(3) 16_455 2_445 ?
Cl1 C13 C17 166(4) 15_545 2_445 ?
C16 C13 C17 95(4) 16_455 2_445 ?
C15 C13 C17 119(2) 16_455 2_445 ?
Cl2 C13 C17 143(4) 2_445 2_445 ?
Cl1 C13 C12 137(3) 15_545 15_545 ?
C16 C13 C12 63(3) 16_455 15_545 ?
C15 C13 C12 149(2) 16_455 15_545 ?
Cl2 C13 C12 112(3) 2_445 15_545 ?
C17 C13 C12 31.9(11) 2_445 15_545 ?
Cl1 C13 C12 172(3) 15_545 . ?
C16 C13 C12 108(3) 16_455 . ?
C15 C13 C12 106.5(18) 16_455 . ?
Cl2 C13 C12 156(2) 2_445 . ?
C17 C13 C12 12.7(18) 2_445 . ?
C12 C13 C12 44.5(14) 15_545 . ?
Cl1 C13 C14 64(2) 15_545 . ?
C16 C13 C14 13(3) 16_455 . ?
C15 C13 C14 134(2) 16_455 . ?
Cl2 C13 C14 38.7(18) 2_445 . ?
C17 C13 C14 106(2) 2_445 . ?
C12 C13 C14 74.4(16) 15_545 . ?
C12 C13 C14 118.7(11) . . ?
Cl1 C13 C17 130(2) 15_545 16_455 ?
C16 C13 C17 56(2) 16_455 16_455 ?
C15 C13 C17 156(3) 16_455 16_455 ?
Cl2 C13 C17 104.8(18) 2_445 16_455 ?
C17 C13 C17 39(2) 2_445 16_455 ?
C12 C13 C17 7.4(15) 15_545 16_455 ?
C12 C13 C17 51.5(9) . 16_455 ?
C14 C13 C17 67.2(9) . 16_455 ?
Cl1 C13 C14 119(3) 15_545 16_455 ?
C16 C13 C14 163(4) 16_455 16_455 ?
C15 C13 C14 49.2(14) 16_455 16_455 ?
Cl2 C13 C14 144(3) 2_445 16_455 ?
C17 C13 C14 69.8(13) 2_445 16_455 ?
C12 C13 C14 101.5(10) 15_545 16_455 ?
C12 C13 C14 57.4(10) . 16_455 ?
C14 C13 C14 175.1(16) . 16_455 ?
C17 C13 C14 108.8(13) 16_455 16_455 ?
Cl1 C13 C16 142(3) 15_545 2_445 ?
C16 C13 C16 142(3) 16_455 2_445 ?
C15 C13 C16 72.1(13) 16_455 2_445 ?
Cl2 C13 C16 166(3) 2_445 2_445 ?
C17 C13 C16 47.1(12) 2_445 2_445 ?
C12 C13 C16 79.0(10) 15_545 2_445 ?
C12 C13 C16 34.6(12) . 2_445 ?
C14 C13 C16 153.3(16) . 2_445 ?
C17 C13 C16 86.1(16) 16_455 2_445 ?
C14 C13 C16 22.9(8) 16_455 2_445 ?
Cl1 C13 C17 172(4) 15_545 15_545 ?
C16 C13 C17 105(3) 16_455 15_545 ?
C15 C13 C17 108.5(16) 16_455 15_545 ?
Cl2 C13 C17 153(3) 2_445 15_545 ?
C17 C13 C17 10.4(14) 2_445 15_545 ?
C12 C13 C17 42.3(8) 15_545 15_545 ?
C12 C13 C17 2.3(9) . 15_545 ?
C14 C13 C17 116.6(13) . 15_545 ?
C17 C13 C17 49.4(13) 16_455 15_545 ?
C14 C13 C17 59.5(6) 16_455 15_545 ?
C16 C13 C17 36.8(8) 2_445 15_545 ?
Cl1 C13 H13A 57(3) 15_545 . ?
C16 C13 H13A 131(3) 16_455 . ?
C15 C13 H13A 18(3) 16_455 . ?
Cl2 C13 H13A 82(3) 2_445 . ?
C17 C13 H13A 134(3) 2_445 . ?
C12 C13 H13A 166(2) 15_545 . ?
C12 C13 H13A 121.3(19) . . ?
C14 C13 H13A 119.9(19) . . ?
C17 C13 H13A 173(2) 16_455 . ?
C14 C13 H13A 64.2(19) 16_455 . ?
C16 C13 H13A 87(2) 2_445 . ?
C17 C13 H13A 124(2) 15_545 . ?
C16 C14 Cl2 45.9(19) 16_455 2_445 ?
C16 C14 Cl1 38(2) 16_455 15_545 ?
Cl2 C14 Cl1 9.2(11) 2_445 15_545 ?
C16 C14 C13 12(2) 16_455 . ?
Cl2 C14 C13 36.1(12) 2_445 . ?
Cl1 C14 C13 27.1(8) 15_545 . ?
C16 C14 C15 108(3) 16_455 . ?
Cl2 C14 C15 153.0(19) 2_445 . ?
Cl1 C14 C15 145.2(16) 15_545 . ?
C13 C14 C15 118.6(13) . . ?
C16 C14 C12 34.8(17) 16_455 15_545 ?
Cl2 C14 C12 80.7(11) 2_445 15_545 ?
Cl1 C14 C12 72.3(11) 15_545 15_545 ?
C13 C14 C12 45.6(10) . 15_545 ?
C15 C14 C12 73.1(13) . 15_545 ?
C16 C14 C17 53(2) 16_455 16_455 ?
Cl2 C14 C17 98.4(15) 2_445 16_455 ?
Cl1 C14 C17 90.0(12) 15_545 16_455 ?
C13 C14 C17 63.3(9) . 16_455 ?
C15 C14 C17 55.3(11) . 16_455 ?
C12 C14 C17 17.7(8) 15_545 16_455 ?
C16 C14 C13 83(2) 16_455 15_545 ?
Cl2 C14 C13 128.3(16) 2_445 15_545 ?
Cl1 C14 C13 120.3(15) 15_545 15_545 ?
C13 C14 C13 93.8(14) . 15_545 ?
C15 C14 C13 24.9(10) . 15_545 ?
C12 C14 C13 48.2(8) 15_545 15_545 ?
C17 C14 C13 30.6(9) 16_455 15_545 ?
C16 C14 C17 18.0(18) 16_455 2_445 ?
Cl2 C14 C17 63.6(11) 2_445 2_445 ?
Cl1 C14 C17 54.9(13) 15_545 2_445 ?
C13 C14 C17 28.1(11) . 2_445 ?
C15 C14 C17 90.5(13) . 2_445 ?
C12 C14 C17 17.6(6) 15_545 2_445 ?
C17 C14 C17 35.2(10) 16_455 2_445 ?
C13 C14 C17 65.8(7) 15_545 2_445 ?
C16 C14 Cl1 98(2) 16_455 2_445 ?
Cl2 C14 Cl1 143.1(16) 2_445 2_445 ?
Cl1 C14 Cl1 135.2(14) 15_545 2_445 ?
C13 C14 Cl1 108.5(11) . 2_445 ?
C15 C14 Cl1 10.1(7) . 2_445 ?
C12 C14 Cl1 63.0(10) 15_545 2_445 ?
C17 C14 Cl1 45.2(7) 16_455 2_445 ?
C13 C14 Cl1 14.9(7) 15_545 2_445 ?
C17 C14 Cl1 80.4(9) 2_445 2_445 ?
C16 C14 H14A 131(3) 16_455 . ?
Cl2 C14 H14A 86(2) 2_445 . ?
Cl1 C14 H14A 94(2) 15_545 . ?
C13 C14 H14A 121(2) . . ?
C15 C14 H14A 120.7(19) . . ?
C12 C14 H14A 166(2) 15_545 . ?
C17 C14 H14A 176(2) 16_455 . ?
C13 C14 H14A 145(2) 15_545 . ?
C17 C14 H14A 149(2) 2_445 . ?
Cl1 C14 H14A 131(2) 2_445 . ?
C16 C14 H13A 114(2) 16_455 15_545 ?
Cl2 C14 H13A 157(3) 2_445 15_545 ?
Cl1 C14 H13A 150.9(19) 15_545 15_545 ?
C13 C14 H13A 125.4(15) . 15_545 ?
C15 C14 H13A 8.8(14) . 15_545 ?
C12 C14 H13A 79.9(11) 15_545 15_545 ?
C17 C14 H13A 62.3(10) 16_455 15_545 ?
C13 C14 H13A 31.8(6) 15_545 15_545 ?
C17 C14 H13A 97.4(10) 2_445 15_545 ?
Cl1 C14 H13A 17.8(7) 2_445 15_545 ?
H14A C14 H13A 114(2) . 15_545 ?
C13 C15 Cl1 46.8(16) 15_545 2_445 ?
C13 C15 Cl2 44.6(17) 15_545 16_455 ?
Cl1 C15 Cl2 3.1(16) 2_445 16_455 ?
C13 C15 C14 106(2) 15_545 . ?
Cl1 C15 C14 153(2) 2_445 . ?
Cl2 C15 C14 150.1(15) 16_455 . ?
C13 C15 C16 18(2) 15_545 . ?
Cl1 C15 C16 30.1(15) 2_445 . ?
Cl2 C15 C16 27.6(9) 16_455 . ?
C14 C15 C16 122.5(14) . . ?
C13 C15 C17 33.6(13) 15_545 16_455 ?
Cl1 C15 C17 79.9(13) 2_445 16_455 ?
Cl2 C15 C17 77.4(11) 16_455 16_455 ?
C14 C15 C17 72.7(13) . 16_455 ?
C16 C15 C17 49.8(13) . 16_455 ?
C13 C15 C16 82.9(16) 15_545 16_455 ?
Cl1 C15 C16 129.6(18) 2_445 16_455 ?
Cl2 C15 C16 127.2(15) 16_455 16_455 ?
C14 C15 C16 23.0(11) . 16_455 ?
C16 C15 C16 99.7(17) . 16_455 ?
C17 C15 C16 49.8(8) 16_455 16_455 ?
C13 C15 C12 48.5(16) 15_545 15_545 ?
Cl1 C15 C12 95.0(18) 2_445 15_545 ?
Cl2 C15 C12 92.6(12) 16_455 15_545 ?
C14 C15 C12 57.6(11) . 15_545 ?
C16 C15 C12 65.0(11) . 15_545 ?
C17 C15 C12 15.2(10) 16_455 15_545 ?
C16 C15 C12 34.7(10) 16_455 15_545 ?
C13 C15 C12 18.6(15) 15_545 2_445 ?
Cl1 C15 C12 64.0(12) 2_445 2_445 ?
Cl2 C15 C12 61.5(12) 16_455 2_445 ?
C14 C15 C12 88.6(13) . 2_445 ?
C16 C15 C12 33.9(12) . 2_445 ?
C17 C15 C12 16.0(7) 16_455 2_445 ?
C16 C15 C12 65.8(9) 16_455 2_445 ?
C12 C15 C12 31.2(11) 15_545 2_445 ?
C13 C15 H15A 134(3) 15_545 . ?
Cl1 C15 H15A 88(2) 2_445 . ?
Cl2 C15 H15A 90.6(19) 16_455 . ?
C14 C15 H15A 119.3(19) . . ?
C16 C15 H15A 118.1(19) . . ?
C17 C15 H15A 168(2) 16_455 . ?
C16 C15 H15A 142(2) 16_455 . ?
C12 C15 H15A 176(2) 15_545 . ?
C12 C15 H15A 152(2) 2_445 . ?
C13 C15 H13A 112(7) 15_545 15_545 ?
Cl1 C15 H13A 75(5) 2_445 15_545 ?
Cl2 C15 H13A 78(5) 16_455 15_545 ?
C14 C15 H13A 128(6) . 15_545 ?
C16 C15 H13A 101(5) . 15_545 ?
C17 C15 H13A 140(7) 16_455 15_545 ?
C16 C15 H13A 142(9) 16_455 15_545 ?
C12 C15 H13A 147(9) 15_545 15_545 ?
C12 C15 H13A 130(6) 2_445 15_545 ?
H15A C15 H13A 31(8) . 15_545 ?
Cl2 C16 C14 82(4) 16_455 15_545 ?
Cl2 C16 C13 77(2) 16_455 15_545 ?
C14 C16 C13 155(5) 15_545 15_545 ?
Cl2 C16 Cl1 28.2(12) 16_455 2_445 ?
C14 C16 Cl1 110(4) 15_545 2_445 ?
C13 C16 Cl1 48.8(16) 15_545 2_445 ?
Cl2 C16 C12 156(3) 16_455 2_445 ?
C14 C16 C12 122(2) 15_545 2_445 ?
C13 C16 C12 79(3) 15_545 2_445 ?
Cl1 C16 C12 128(3) 2_445 2_445 ?
Cl2 C16 C17 126(3) 16_455 16_455 ?
C14 C16 C17 151(3) 15_545 16_455 ?
C13 C16 C17 49(3) 15_545 16_455 ?
Cl1 C16 C17 97(3) 2_445 16_455 ?
C12 C16 C17 30.3(9) 2_445 16_455 ?
Cl2 C16 C17 174(3) 16_455 . ?
C14 C16 C17 103(2) 15_545 . ?
C13 C16 C17 98(3) 15_545 . ?
Cl1 C16 C17 147(3) 2_445 . ?
C12 C16 C17 19.1(13) 2_445 . ?
C17 C16 C17 49.4(13) 16_455 . ?
Cl2 C16 C15 58(2) 16_455 . ?
C14 C16 C15 140(3) 15_545 . ?
C13 C16 C15 19(2) 15_545 . ?
Cl1 C16 C15 30.4(19) 2_445 . ?
C12 C16 C15 97.3(19) 2_445 . ?
C17 C16 C15 67.1(15) 16_455 . ?
C17 C16 C15 116.4(15) . . ?
Cl2 C16 C12 126(2) 16_455 15_545 ?
C14 C16 C12 151(3) 15_545 15_545 ?
C13 C16 C12 49(2) 15_545 15_545 ?
Cl1 C16 C12 98(2) 2_445 15_545 ?
C12 C16 C12 30.2(17) 2_445 15_545 ?
C17 C16 C12 0.5(11) 16_455 15_545 ?
C17 C16 C12 49.2(9) . 15_545 ?
C15 C16 C12 67.3(11) . 15_545 ?
Cl2 C16 C15 131(3) 16_455 15_545 ?
C14 C16 C15 49.4(19) 15_545 15_545 ?
C13 C16 C15 151(3) 15_545 15_545 ?
Cl1 C16 C15 159(3) 2_445 15_545 ?
C12 C16 C15 73.0(10) 2_445 15_545 ?
C17 C16 C15 103.2(10) 16_455 15_545 ?
C17 C16 C15 53.9(9) . 15_545 ?
C15 C16 C15 170.2(17) . 15_545 ?
C12 C16 C15 103.0(14) 15_545 15_545 ?
Cl2 C16 C13 156(3) 16_455 2_445 ?
C14 C16 C13 74.3(18) 15_545 2_445 ?
C13 C16 C13 127(3) 15_545 2_445 ?
Cl1 C16 C13 176(3) 2_445 2_445 ?
C12 C16 C13 48.2(10) 2_445 2_445 ?
C17 C16 C13 78.6(9) 16_455 2_445 ?
C17 C16 C13 29.2(11) . 2_445 ?
C15 C16 C13 145.5(17) . 2_445 ?
C12 C16 C13 78.4(16) 15_545 2_445 ?
C15 C16 C13 24.9(7) 15_545 2_445 ?
Cl2 C16 C12 169(3) 16_455 16_455 ?
C14 C16 C12 109(2) 15_545 16_455 ?
C13 C16 C12 92(3) 15_545 16_455 ?
Cl1 C16 C12 141(3) 2_445 16_455 ?
C12 C16 C12 13.4(10) 2_445 16_455 ?
C17 C16 C12 43.5(7) 16_455 16_455 ?
C17 C16 C12 5.9(10) . 16_455 ?
C15 C16 C12 110.5(14) . 16_455 ?
C12 C16 C12 43.3(13) 15_545 16_455 ?
C15 C16 C12 59.7(7) 15_545 16_455 ?
C13 C16 C12 35.1(8) 2_445 16_455 ?
Cl2 C16 H16A 62(3) 16_455 . ?
C14 C16 H16A 20(3) 15_545 . ?
C13 C16 H16A 137(3) 15_545 . ?
Cl1 C16 H16A 90(3) 2_445 . ?
C12 C16 H16A 142(2) 2_445 . ?
C17 C16 H16A 171(3) 16_455 . ?
C17 C16 H16A 123(2) . . ?
C15 C16 H16A 120(2) . . ?
C12 C16 H16A 171(2) 15_545 . ?
C15 C16 H16A 69(2) 15_545 . ?
C13 C16 H16A 94(2) 2_445 . ?
C12 C16 H16A 129(2) 16_455 . ?
C12 C17 C12 120(6) 2_445 16_455 ?
C12 C17 C13 145(5) 2_445 2_445 ?
C12 C17 C13 96(2) 16_455 2_445 ?
C12 C17 C17 106(3) 2_445 15_545 ?
C12 C17 C17 14(3) 16_455 15_545 ?
C13 C17 C17 109(3) 2_445 15_545 ?
C12 C17 C17 16(3) 2_445 16_455 ?
C12 C17 C17 103(3) 16_455 16_455 ?
C13 C17 C17 161(3) 2_445 16_455 ?
C17 C17 C17 89.99(7) 15_545 16_455 ?
C12 C17 C16 178(4) 2_445 15_545 ?
C12 C17 C16 60(2) 16_455 15_545 ?
C13 C17 C16 35.9(15) 2_445 15_545 ?
C17 C17 C16 73.4(17) 15_545 15_545 ?
C17 C17 C16 163.3(18) 16_455 15_545 ?
C12 C17 C12 38(3) 2_445 15_545 ?
C12 C17 C12 81(3) 16_455 15_545 ?
C13 C17 C12 177(3) 2_445 15_545 ?
C17 C17 C12 68.0(9) 15_545 15_545 ?
C17 C17 C12 22.0(9) 16_455 15_545 ?
C16 C17 C12 141(2) 15_545 15_545 ?
C12 C17 C12 80(4) 2_445 . ?
C12 C17 C12 39(2) 16_455 . ?
C13 C17 C12 135(2) 2_445 . ?
C17 C17 C12 25.7(9) 15_545 . ?
C17 C17 C12 64.4(9) 16_455 . ?
C16 C17 C12 99.1(13) 15_545 . ?
C12 C17 C12 42.4(11) 15_545 . ?
C12 C17 C16 41(4) 2_445 . ?
C12 C17 C16 161(3) 16_455 . ?
C13 C17 C16 104(2) 2_445 . ?
C17 C17 C16 147.2(15) 15_545 . ?
C17 C17 C16 57.3(15) 16_455 . ?
C16 C17 C16 139.4(13) 15_545 . ?
C12 C17 C16 79.3(14) 15_545 . ?
C12 C17 C16 121.6(13) . . ?
C12 C17 C15 118(4) 2_445 15_545 ?
C12 C17 C15 123(3) 16_455 15_545 ?
C13 C17 C15 27.9(13) 2_445 15_545 ?
C17 C17 C15 136.4(19) 15_545 15_545 ?
C17 C17 C15 133.4(19) 16_455 15_545 ?
C16 C17 C15 63.1(10) 15_545 15_545 ?
C12 C17 C15 155(2) 15_545 15_545 ?
C12 C17 C15 162.2(15) . 15_545 ?
C16 C17 C15 76.3(11) . 15_545 ?
C12 C17 Cl1 149(4) 2_445 16_455 ?
C12 C17 Cl1 91(2) 16_455 16_455 ?
C13 C17 Cl1 5.7(16) 2_445 16_455 ?
C17 C17 Cl1 104.9(17) 15_545 16_455 ?
C17 C17 Cl1 165.0(18) 16_455 16_455 ?
C16 C17 Cl1 31.5(9) 15_545 16_455 ?
C12 C17 Cl1 172.3(18) 15_545 16_455 ?
C12 C17 Cl1 130.6(12) . 16_455 ?
C16 C17 Cl1 107.9(11) . 16_455 ?
C15 C17 Cl1 31.6(8) 15_545 16_455 ?
C12 C17 C17 61(3) 2_445 2_445 ?
C12 C17 C17 59(3) 16_455 2_445 ?
C13 C17 C17 154(3) 2_445 2_445 ?
C17 C17 C17 45.00(3) 15_545 2_445 ?
C17 C17 C17 45.00(4) 16_455 2_445 ?
C16 C17 C17 118.4(17) 15_545 2_445 ?
C12 C17 C17 23.1(9) 15_545 2_445 ?
C12 C17 C17 19.4(9) . 2_445 ?
C16 C17 C17 102.2(15) . 2_445 ?
C15 C17 C17 177.2(17) 15_545 2_445 ?
Cl1 C17 C17 149.9(17) 16_455 2_445 ?

loop_
_geom_bond_atom_site_label_1
_geom_bond_atom_site_label_2
_geom_bond_distance
_geom_bond_site_symmetry_2
_geom_bond_publ_flag
Zn1 Br1 2.4222(10) . ?
Zn1 Br1 2.4222(10) 15 ?
Zn1 Br1 2.4222(10) 16 ?
Zn1 Br1 2.4222(10) 2 ?
S4 C3 1.747(8) . ?
S4 C1 1.757(10) . ?
S1 C2 1.737(9) . ?
S1 C1 1.743(9) . ?
S3 C3 1.751(9) . ?
S3 C5 1.805(8) . ?
S3 C5' 1.805(10) . ?
S7 C9 1.746(8) . ?
S7 C6 1.744(6) . ?
S6 C7 1.736(6) . ?
S6 C8 1.740(7) . ?
S2 C2 1.756(9) . ?
S2 C4' 1.798(10) . ?
S2 C4 1.808(8) . ?
S5 C8 1.746(8) . ?
S5 C11 1.788(9) . ?
S8 C9 1.759(8) . ?
S8 C10 1.769(10) . ?
C1 C1 1.321(15) 13_345 ?
C2 C3 1.331(12) . ?
C4 C5 1.501(9) . ?
C4 H4A 0.9700 . ?
C4 H4B 0.9700 . ?
C5 H5A 0.9700 . ?
C5 H5B 0.9700 . ?
C4' C5' 1.501(10) . ?
C4' H4'A 0.9700 . ?
C4' H4'B 0.9700 . ?
C5' H5'A 0.9700 . ?
C5' H5'B 0.9700 . ?
C6 C7 1.353(14) . ?
C8 C8 1.343(17) 2_455 ?
C9 C9 1.337(17) 2_455 ?
C10 C10 1.53(2) 2_455 ?
C10 H10A 0.9700 . ?
C10 H10B 0.9700 . ?
C11 C11 1.491(18) 2_455 ?
C11 H11A 0.9700 . ?
C11 H11B 0.9700 . ?
Cl1 Cl2 0.399(14) 15_545 ?
Cl1 C13 0.653(17) 16_455 ?
Cl1 C16 0.835(18) 2_445 ?
Cl1 C15 0.84(2) 2_445 ?
Cl1 C14 1.29(2) 16_455 ?
Cl1 C17 1.58(2) 15_545 ?
Cl1 C12 1.717(15) . ?
Cl1 C12 2.060(17) 16_455 ?
Cl1 C17 2.16(2) 2_445 ?
Cl1 C14 2.22(3) 2_445 ?
Cl2 C16 0.673(19) 15_545 ?
Cl2 C13 0.875(17) 2_445 ?
Cl2 C14 0.93(3) 2_445 ?
Cl2 C15 1.24(2) 15_545 ?
Cl2 C12 1.71(2) 16_455 ?
Cl2 C17 1.723(14) . ?
Cl2 C17 2.087(17) 15_545 ?
Cl2 C12 2.237(19) 2_445 ?
Cl2 H16A 0.87(3) 15_545 ?
C12 C17 0.53(2) 2_445 ?
C12 C17 0.628(18) 15_545 ?
C12 C12 1.00(3) 15_545 ?
C12 C12 1.00(3) 16_455 ?
C12 C16 1.07(3) 2_445 ?
C12 C13 1.18(2) 16_455 ?
C12 C17 1.368(18) 16_455 ?
C12 C13 1.411(14) . ?
C12 C17 1.406(14) . ?
C12 C12 1.42(4) 2_445 ?
C12 C14 1.59(3) 16_455 ?
C13 C16 0.73(2) 16_455 ?
C13 C15 0.80(3) 16_455 ?
C13 C17 0.94(3) 2_445 ?
C13 C14 1.434(14) . ?
C13 C17 1.68(3) 16_455 ?
C13 C14 1.82(2) 16_455 ?
C13 C16 1.88(2) 2_445 ?
C13 C17 2.035(19) 15_545 ?
C13 H13A 0.965(16) . ?
C14 C16 0.74(3) 16_455 ?
C14 C15 1.433(16) . ?
C14 C17 1.74(3) 16_455 ?
C14 C17 1.92(2) 2_445 ?
C14 H14A 0.957(16) . ?
C15 C16 1.450(16) . ?
C15 C17 1.50(2) 16_455 ?
C15 C16 1.80(2) 16_455 ?
C15 H15A 0.966(16) . ?
C16 C17 1.24(3) 16_455 ?
C16 C17 1.416(15) . ?
C16 H16A 0.950(17) . ?
C17 C17 1.12(3) 15_545 ?
C17 C17 1.12(3) 16_455 ?
C17 C17 1.59(4) 2_445 ?
